data_1563842
loop_
_publ_author_name
'Skar\.zy\'nska, Anna'
'Gniewek, Andrzej'

_publ_section_title
;
 From bidentate H-spirophosporane ligand to tridentate phosphonate ligand
 in palladium chemistry
;
_journal_name_full 'Inorganica Chimica Acta'
_journal_page_first 248
_journal_page_last 251
_journal_paper_doi 10.1016/j.ica.2018.08.033
_journal_volume 483
_journal_year 2018
_chemical_absolute_configuration .
_chemical_formula_moiety 'C10 H24 Cl N2 O3 P Pd, H2 O'
_chemical_formula_sum 'C10 H26 Cl N2 O4 P Pd'
_chemical_formula_weight 411.15
_space_group_IT_number 18
_space_group_name_Hall 'P 2 2ab'
_space_group_name_H-M_alt 'P 21 21 2'
_symmetry_cell_setting orthorhombic
_symmetry_space_group_name_Hall 'P 2 2ab'
_symmetry_space_group_name_H-M 'P 21 21 2'
_atom_sites_solution_hydrogens geom
_atom_sites_solution_primary direct
_atom_sites_solution_secondary difmap
_cell_angle_alpha 90.00
_cell_angle_beta 90.00
_cell_angle_gamma 90.00
_cell_formula_units_Z 4
_cell_length_a 18.158(6)
_cell_length_b 9.728(4)
_cell_length_c 9.402(4)
_cell_measurement_reflns_used 10240
_cell_measurement_temperature 293(2)
_cell_measurement_theta_max 27.50
_cell_measurement_theta_min 2.50
_cell_volume 1660.8(11)
_computing_cell_refinement 'CrysAlis RED (Oxford Diffraction, 2010)'
_computing_data_collection 'CrysAlis CCD (Oxford Diffraction, 2010)'
_computing_data_reduction 'CrysAlis RED'
_computing_molecular_graphics 'ORTEP-3 (Farrugia, 1997)'
_computing_publication_material SHELXL-97
_computing_structure_refinement 'SHELXL-97 (Sheldrick, 2008)'
_computing_structure_solution 'SHELXS-97 (Sheldrick, 2008)'
_diffrn_ambient_temperature 293(2)
_diffrn_measured_fraction_theta_full 0.998
_diffrn_measured_fraction_theta_max 0.998
_diffrn_measurement_device_type 'Kuma KM-4 CCD diffractometer'
_diffrn_measurement_method \w
_diffrn_radiation_monochromator graphite
_diffrn_radiation_source 'fine-focus sealed tube'
_diffrn_radiation_type MoK\a
_diffrn_radiation_wavelength 0.71073
_diffrn_reflns_av_R_equivalents 0.0803
_diffrn_reflns_av_sigmaI/netI 0.0480
_diffrn_reflns_limit_h_max 23
_diffrn_reflns_limit_h_min -23
_diffrn_reflns_limit_k_max 12
_diffrn_reflns_limit_k_min -7
_diffrn_reflns_limit_l_max 12
_diffrn_reflns_limit_l_min -12
_diffrn_reflns_number 14903
_diffrn_reflns_theta_full 27.50
_diffrn_reflns_theta_max 27.50
_diffrn_reflns_theta_min 2.50
_diffrn_standards_interval_count .
_diffrn_standards_interval_time .
_diffrn_standards_number 0
_exptl_absorpt_coefficient_mu 1.385
_exptl_absorpt_correction_T_max 0.880
_exptl_absorpt_correction_T_min 0.795
_exptl_absorpt_correction_type analytical
_exptl_absorpt_process_details '(CrysAlis RED; Oxford Diffraction, 2010)'
_exptl_crystal_colour colorless
_exptl_crystal_density_diffrn 1.644
_exptl_crystal_density_method 'not measured'
_exptl_crystal_description block
_exptl_crystal_F_000 840
_exptl_crystal_size_max 0.32
_exptl_crystal_size_mid 0.20
_exptl_crystal_size_min 0.14
_refine_diff_density_max 1.659
_refine_diff_density_min -0.490
_refine_diff_density_rms 0.136
_refine_ls_abs_structure_details 'Flack H D (1983), Acta Cryst. A39, 876-881'
_refine_ls_abs_structure_Flack 0.07(5)
_refine_ls_extinction_method none
_refine_ls_goodness_of_fit_ref 1.034
_refine_ls_hydrogen_treatment constr
_refine_ls_matrix_type full
_refine_ls_number_parameters 176
_refine_ls_number_reflns 3826
_refine_ls_number_restraints 0
_refine_ls_restrained_S_all 1.034
_refine_ls_R_factor_all 0.0511
_refine_ls_R_factor_gt 0.0474
_refine_ls_shift/su_max 0.001
_refine_ls_shift/su_mean 0.000
_refine_ls_structure_factor_coef Fsqd
_refine_ls_weighting_details 'calc w=1/[\s^2^(Fo^2^)+(0.0810P)^2^] where P=(Fo^2^+2Fc^2^)/3'
_refine_ls_weighting_scheme calc
_refine_ls_wR_factor_gt 0.1180
_refine_ls_wR_factor_ref 0.1198
_reflns_number_gt 3517
_reflns_number_total 3826
_reflns_threshold_expression I>2\s(I)
_cod_data_source_file ICA-2018-483-248.cif
_cod_data_source_block pdlig1
_cod_depositor_comments
;
The following automatic conversions were performed:

data item '_symmetry_cell_setting' value 'Orthorhombic' was changed
to 'orthorhombic' in accordance with the built-in table derived from
the CIF Core dictionary named 'cif_core.dic' version 2.4.5 last
updated on 2014-11-21.

Automatic conversion script
Id: cif_fix_values 8369 2020-08-20 11:38:08Z andrius 
;
_cod_database_code 1563842

loop_
_symmetry_equiv_pos_as_xyz
'x, y, z'
'-x, -y, z'
'x+1/2, -y+1/2, -z'
'-x+1/2, y+1/2, -z'

loop_
_atom_site_label
_atom_site_type_symbol
_atom_site_fract_x
_atom_site_fract_y
_atom_site_fract_z
_atom_site_U_iso_or_equiv
_atom_site_adp_type
_atom_site_occupancy
_atom_site_symmetry_multiplicity
_atom_site_calc_flag
_atom_site_refinement_flags
_atom_site_disorder_assembly
_atom_site_disorder_group
Pd Pd -0.008015(19) 0.18172(4) 0.63936(4) 0.03780(13) Uani 1 1 d . . .
Cl Cl -0.10052(8) 0.1670(2) 0.45254(17) 0.0562(4) Uani 1 1 d . . .
P P 0.06924(7) 0.20957(16) 0.81585(15) 0.0433(4) Uani 1 1 d . . .
O1 O 0.0372(2) 0.3285(5) 0.9158(5) 0.0584(10) Uani 1 1 d . . .
O2 O 0.1391(2) 0.2930(5) 0.7607(5) 0.0550(10) Uani 1 1 d . . .
O3 O 0.0917(2) 0.0866(5) 0.8984(4) 0.0568(10) Uani 1 1 d . . .
N1 N -0.0939(2) 0.1924(6) 0.7854(5) 0.0473(10) Uani 1 1 d . . .
H1A H -0.1364 0.1914 0.7363 0.057 Uiso 1 1 calc R . .
H1B H -0.0927 0.1152 0.8382 0.057 Uiso 1 1 calc R . .
N2 N 0.0764(3) 0.1660(6) 0.4925(5) 0.0461(10) Uani 1 1 d . . .
H2A H 0.0916 0.0780 0.4932 0.055 Uiso 1 1 calc R . .
H2B H 0.0566 0.1815 0.4062 0.055 Uiso 1 1 calc R . .
C11 C -0.0965(3) 0.3103(7) 0.8839(6) 0.0549(13) Uani 1 1 d . . .
H11 H -0.0916 0.3946 0.8276 0.066 Uiso 1 1 calc R . .
C12 C -0.0324(3) 0.3036(9) 0.9859(7) 0.0637(17) Uani 1 1 d . . .
H12A H -0.0393 0.3715 1.0603 0.076 Uiso 1 1 calc R . .
H12B H -0.0312 0.2136 1.0303 0.076 Uiso 1 1 calc R . .
C13 C -0.1705(4) 0.3180(10) 0.9668(8) 0.081(2) Uani 1 1 d . . .
H13 H -0.1677 0.3993 1.0281 0.097 Uiso 1 1 calc R . .
C14 C -0.2333(5) 0.341(2) 0.8660(12) 0.161(7) Uani 1 1 d . . .
H14A H -0.2486 0.2549 0.8263 0.241 Uiso 1 1 calc R . .
H14B H -0.2178 0.4015 0.7910 0.241 Uiso 1 1 calc R . .
H14C H -0.2737 0.3822 0.9163 0.241 Uiso 1 1 calc R . .
C15 C -0.1847(6) 0.2026(15) 1.0580(13) 0.136(5) Uani 1 1 d . . .
H15A H -0.2281 0.2201 1.1136 0.204 Uiso 1 1 calc R . .
H15B H -0.1435 0.1887 1.1203 0.204 Uiso 1 1 calc R . .
H15C H -0.1921 0.1217 1.0013 0.204 Uiso 1 1 calc R . .
C21 C 0.1428(3) 0.2526(6) 0.5030(6) 0.0474(12) Uani 1 1 d . . .
H21 H 0.1775 0.2205 0.4305 0.057 Uiso 1 1 calc R . .
C22 C 0.1789(3) 0.2304(6) 0.6473(7) 0.0507(12) Uani 1 1 d . . .
H22A H 0.1827 0.1324 0.6652 0.061 Uiso 1 1 calc R . .
H22B H 0.2284 0.2678 0.6449 0.061 Uiso 1 1 calc R . .
C23 C 0.1253(4) 0.4021(7) 0.4703(9) 0.0629(17) Uani 1 1 d . . .
H23 H 0.0906 0.4362 0.5419 0.075 Uiso 1 1 calc R . .
C24 C 0.1951(4) 0.4895(8) 0.4766(14) 0.105(4) Uani 1 1 d . . .
H24A H 0.2162 0.4838 0.5701 0.157 Uiso 1 1 calc R . .
H24B H 0.1831 0.5835 0.4557 0.157 Uiso 1 1 calc R . .
H24C H 0.2300 0.4562 0.4079 0.157 Uiso 1 1 calc R . .
C25 C 0.0894(7) 0.4164(10) 0.3214(12) 0.113(4) Uani 1 1 d . . .
H25A H 0.1130 0.3547 0.2561 0.169 Uiso 1 1 calc R . .
H25B H 0.0949 0.5092 0.2883 0.169 Uiso 1 1 calc R . .
H25C H 0.0379 0.3942 0.3278 0.169 Uiso 1 1 calc R . .
O4 O 0.0732(5) 0.0775(7) 0.1951(6) 0.117(3) Uani 1 1 d . . .
H41 H 0.0872 0.0039 0.2278 0.175 Uiso 1 1 d R . .
H42 H 0.0794 0.0779 0.1085 0.175 Uiso 1 1 d R . .

loop_
_atom_site_aniso_label
_atom_site_aniso_U_11
_atom_site_aniso_U_22
_atom_site_aniso_U_33
_atom_site_aniso_U_23
_atom_site_aniso_U_13
_atom_site_aniso_U_12
Pd 0.03075(17) 0.0483(2) 0.03435(18) -0.00282(14) 0.00027(13) 0.00082(13)
Cl 0.0526(7) 0.0640(9) 0.0520(8) -0.0018(7) -0.0153(6) 0.0075(7)
P 0.0318(6) 0.0613(10) 0.0370(6) -0.0082(6) 0.0021(5) -0.0001(5)
O1 0.0402(18) 0.082(3) 0.053(2) -0.028(2) 0.0042(17) 0.000(2)
O2 0.0334(18) 0.077(3) 0.055(2) -0.016(2) 0.0066(16) -0.0070(18)
O3 0.053(2) 0.078(3) 0.039(2) -0.0036(19) -0.0113(17) 0.005(2)
N1 0.0299(19) 0.065(3) 0.047(2) -0.002(3) 0.0024(17) 0.003(2)
N2 0.044(2) 0.052(3) 0.042(2) -0.003(2) 0.0059(18) 0.001(2)
C11 0.045(3) 0.069(4) 0.050(3) -0.018(3) 0.007(2) 0.012(3)
C12 0.045(3) 0.101(5) 0.045(3) -0.021(4) 0.012(2) 0.008(3)
C13 0.046(3) 0.132(7) 0.064(4) -0.017(5) 0.018(3) 0.026(5)
C14 0.054(5) 0.33(2) 0.094(7) 0.035(11) 0.009(5) 0.074(8)
C15 0.078(6) 0.224(14) 0.106(8) 0.032(10) 0.049(6) 0.031(8)
C21 0.038(3) 0.060(3) 0.044(3) 0.003(2) 0.008(2) 0.010(2)
C22 0.034(2) 0.064(3) 0.054(3) -0.001(3) 0.007(3) 0.007(2)
C23 0.047(3) 0.062(4) 0.080(5) 0.012(3) 0.010(3) 0.002(3)
C24 0.052(4) 0.069(4) 0.193(11) 0.037(7) 0.008(5) -0.016(3)
C25 0.136(9) 0.093(6) 0.109(8) 0.036(6) -0.036(7) 0.014(6)
O4 0.190(8) 0.119(5) 0.042(3) -0.006(3) 0.004(4) 0.008(5)

loop_
_atom_type_symbol
_atom_type_description
_atom_type_scat_dispersion_real
_atom_type_scat_dispersion_imag
_atom_type_scat_source
C C 0.0033 0.0016 'International Tables Vol C Tables 4.2.6.8 and 6.1.1.4'
H H 0.0000 0.0000 'International Tables Vol C Tables 4.2.6.8 and 6.1.1.4'
N N 0.0061 0.0033 'International Tables Vol C Tables 4.2.6.8 and 6.1.1.4'
O O 0.0106 0.0060 'International Tables Vol C Tables 4.2.6.8 and 6.1.1.4'
P P 0.1023 0.0942 'International Tables Vol C Tables 4.2.6.8 and 6.1.1.4'
Cl Cl 0.1484 0.1585 'International Tables Vol C Tables 4.2.6.8 and 6.1.1.4'
Pd Pd -0.9988 1.0072 'International Tables Vol C Tables 4.2.6.8 and 6.1.1.4'

loop_
_geom_angle_atom_site_label_1
_geom_angle_atom_site_label_2
_geom_angle_atom_site_label_3
_geom_angle
_geom_angle_site_symmetry_1
_geom_angle_site_symmetry_3
N2 Pd N1 178.5(3) . .
N2 Pd P 92.30(14) . .
N1 Pd P 88.50(14) . .
N2 Pd Cl 91.46(14) . .
N1 Pd Cl 87.82(14) . .
P Pd Cl 174.88(6) . .
O3 P O2 111.2(3) . .
O3 P O1 112.1(3) . .
O2 P O1 96.5(2) . .
O3 P Pd 118.21(18) . .
O2 P Pd 109.07(18) . .
O1 P Pd 107.55(17) . .
C12 O1 P 117.7(5) . .
C22 O2 P 115.4(4) . .
C11 N1 Pd 118.5(4) . .
C11 N1 H1A 107.7 . .
Pd N1 H1A 107.7 . .
C11 N1 H1B 107.7 . .
Pd N1 H1B 107.7 . .
H1A N1 H1B 107.1 . .
C21 N2 Pd 121.3(4) . .
C21 N2 H2A 107.0 . .
Pd N2 H2A 107.0 . .
C21 N2 H2B 107.0 . .
Pd N2 H2B 107.0 . .
H2A N2 H2B 106.8 . .
N1 C11 C12 109.9(5) . .
N1 C11 C13 112.3(6) . .
C12 C11 C13 110.5(5) . .
N1 C11 H11 108.0 . .
C12 C11 H11 108.0 . .
C13 C11 H11 108.0 . .
O1 C12 C11 112.1(5) . .
O1 C12 H12A 109.2 . .
C11 C12 H12A 109.2 . .
O1 C12 H12B 109.2 . .
C11 C12 H12B 109.2 . .
H12A C12 H12B 107.9 . .
C15 C13 C14 111.0(10) . .
C15 C13 C11 114.7(7) . .
C14 C13 C11 110.3(6) . .
C15 C13 H13 106.8 . .
C14 C13 H13 106.8 . .
C11 C13 H13 106.8 . .
C13 C14 H14A 109.5 . .
C13 C14 H14B 109.5 . .
H14A C14 H14B 109.5 . .
C13 C14 H14C 109.5 . .
H14A C14 H14C 109.5 . .
H14B C14 H14C 109.5 . .
C13 C15 H15A 109.5 . .
C13 C15 H15B 109.5 . .
H15A C15 H15B 109.5 . .
C13 C15 H15C 109.5 . .
H15A C15 H15C 109.5 . .
H15B C15 H15C 109.5 . .
N2 C21 C23 111.2(5) . .
N2 C21 C22 109.3(5) . .
C23 C21 C22 114.0(6) . .
N2 C21 H21 107.3 . .
C23 C21 H21 107.3 . .
C22 C21 H21 107.3 . .
O2 C22 C21 112.9(4) . .
O2 C22 H22A 109.0 . .
C21 C22 H22A 109.0 . .
O2 C22 H22B 109.0 . .
C21 C22 H22B 109.0 . .
H22A C22 H22B 107.8 . .
C21 C23 C24 110.5(6) . .
C21 C23 C25 110.9(7) . .
C24 C23 C25 109.5(8) . .
C21 C23 H23 108.6 . .
C24 C23 H23 108.6 . .
C25 C23 H23 108.6 . .
C23 C24 H24A 109.5 . .
C23 C24 H24B 109.5 . .
H24A C24 H24B 109.5 . .
C23 C24 H24C 109.5 . .
H24A C24 H24C 109.5 . .
H24B C24 H24C 109.5 . .
C23 C25 H25A 109.5 . .
C23 C25 H25B 109.5 . .
H25A C25 H25B 109.5 . .
C23 C25 H25C 109.5 . .
H25A C25 H25C 109.5 . .
H25B C25 H25C 109.5 . .
H41 O4 H42 109.5 . .

loop_
_geom_bond_atom_site_label_1
_geom_bond_atom_site_label_2
_geom_bond_distance
_geom_bond_site_symmetry_2
Pd N2 2.069(4) .
Pd N1 2.081(4) .
Pd P 2.1897(15) .
Pd Cl 2.4345(15) .
P O3 1.483(5) .
P O2 1.593(4) .
P O1 1.600(4) .
O1 C12 1.445(7) .
O2 C22 1.424(7) .
N1 C11 1.475(8) .
N1 H1A 0.9000 .
N1 H1B 0.9000 .
N2 C21 1.473(8) .
N2 H2A 0.9000 .
N2 H2B 0.9000 .
C11 C12 1.510(9) .
C11 C13 1.556(8) .
C11 H11 0.9800 .
C12 H12A 0.9700 .
C12 H12B 0.9700 .
C13 C15 1.436(14) .
C13 C14 1.500(12) .
C13 H13 0.9800 .
C14 H14A 0.9600 .
C14 H14B 0.9600 .
C14 H14C 0.9600 .
C15 H15A 0.9600 .
C15 H15B 0.9600 .
C15 H15C 0.9600 .
C21 C23 1.521(8) .
C21 C22 1.521(8) .
C21 H21 0.9800 .
C22 H22A 0.9700 .
C22 H22B 0.9700 .
C23 C24 1.528(9) .
C23 C25 1.550(13) .
C23 H23 0.9800 .
C24 H24A 0.9600 .
C24 H24B 0.9600 .
C24 H24C 0.9600 .
C25 H25A 0.9600 .
C25 H25B 0.9600 .
C25 H25C 0.9600 .
O4 H41 0.8200 .
O4 H42 0.8221 .

loop_
_geom_hbond_atom_site_label_D
_geom_hbond_atom_site_label_H
_geom_hbond_atom_site_label_A
_geom_hbond_distance_DH
_geom_hbond_distance_HA
_geom_hbond_distance_DA
_geom_hbond_angle_DHA
_geom_hbond_site_symmetry_A
N1 H1B O3 0.90 2.04 2.915(8) 163 2_555
N2 H2A Cl 0.90 2.42 3.290(5) 163 2_555
N2 H2B O4 0.90 2.25 2.926(8) 132 1_555
O4 H41 Cl 0.82 2.70 3.430(8) 149 2_555
O4 H42 O3 0.82 2.00 2.811(8) 177 1_554

loop_
_geom_torsion_atom_site_label_1
_geom_torsion_atom_site_label_2
_geom_torsion_atom_site_label_3
_geom_torsion_atom_site_label_4
_geom_torsion
_geom_torsion_site_symmetry_1
_geom_torsion_site_symmetry_2
_geom_torsion_site_symmetry_3
_geom_torsion_site_symmetry_4
N2 Pd P O3 -94.4(3) . . . .
N1 Pd P O3 84.4(3) . . . .
N2 Pd P O2 34.0(2) . . . .
N1 Pd P O2 -147.3(3) . . . .
N2 Pd P O1 137.5(3) . . . .
N1 Pd P O1 -43.7(2) . . . .
O3 P O1 C12 -67.9(5) . . . .
O2 P O1 C12 176.0(5) . . . .
Pd P O1 C12 63.6(5) . . . .
O3 P O2 C22 72.9(5) . . . .
O1 P O2 C22 -170.4(4) . . . .
Pd P O2 C22 -59.3(4) . . . .
P Pd N1 C11 52.1(4) . . . .
Cl Pd N1 C11 -124.3(4) . . . .
P Pd N2 C21 -38.7(4) . . . .
Cl Pd N2 C21 137.8(4) . . . .
Pd N1 C11 C12 -67.0(6) . . . .
Pd N1 C11 C13 169.6(5) . . . .
P O1 C12 C11 -73.2(7) . . . .
N1 C11 C12 O1 69.0(8) . . . .
C13 C11 C12 O1 -166.6(7) . . . .
N1 C11 C13 C15 62.7(10) . . . .
C12 C11 C13 C15 -60.4(10) . . . .
N1 C11 C13 C14 -63.5(11) . . . .
C12 C11 C13 C14 173.4(10) . . . .
Pd N2 C21 C23 -69.6(6) . . . .
Pd N2 C21 C22 57.2(6) . . . .
P O2 C22 C21 79.8(6) . . . .
N2 C21 C22 O2 -73.4(6) . . . .
C23 C21 C22 O2 51.7(7) . . . .
N2 C21 C23 C24 -178.0(7) . . . .
C22 C21 C23 C24 57.8(9) . . . .
N2 C21 C23 C25 -56.3(8) . . . .
C22 C21 C23 C25 179.5(7) . . . .
